data_2204992
loop_
_publ_author_name
'Albayrak, \,Ci\<gdem'
'Odaba\;so\<glu, Mustafa'
'B\"uy\"ukg\"ung\"or, Orhan'

_publ_section_title
;
 2-(3-Methoxysalicylideneamino)-1<i>H</i>-benzimidazole monohydrate
;
_journal_issue 2
_journal_name_full 'Acta Crystallographica Section E'
_journal_page_first o423
_journal_page_last o424
_journal_paper_doi 10.1107/S1600536804033057
_journal_volume 61
_journal_year 2005
_chemical_formula_iupac 'C15 H13 N3 O2, H2 O'
_chemical_formula_moiety 'C15 H13 N3 O2, H2 O'
_chemical_formula_sum 'C15 H15 N3 O3'
_chemical_formula_weight 285.30
_chemical_name_systematic
;
2-(3-Methoxysalicylideneamino)-1H-benzimidazole monohydrate
;
_space_group_IT_number 15
_symmetry_cell_setting monoclinic
_symmetry_space_group_name_Hall '-C 2yc'
_symmetry_space_group_name_H-M 'C 1 2/c 1'
_atom_sites_solution_hydrogens geom
_atom_sites_solution_primary direct
_atom_sites_solution_secondary difmap
_cell_angle_alpha 90.00
_cell_angle_beta 95.719(9)
_cell_angle_gamma 90.00
_cell_formula_units_Z 8
_cell_length_a 11.2152(14)
_cell_length_b 8.7122(10)
_cell_length_c 29.091(3)
_cell_measurement_reflns_used 9918
_cell_measurement_temperature 293
_cell_measurement_theta_max 24.0
_cell_measurement_theta_min 1.4
_cell_volume 2828.3(6)
_computing_cell_refinement X-AREA
_computing_data_collection 'X-AREA (Stoe & Cie, 2002)'
_computing_data_reduction 'X-RED (Stoe & Cie, 2002)'
_computing_molecular_graphics 'Ortep-3 for Windows (Farrugia, 1997)'
_computing_publication_material 'WinGX (Farrugia, 1999)'
_computing_structure_refinement 'SHELXL97 (Sheldrick, 1997)'
_computing_structure_solution 'SHELXS97 (Sheldrick, 1997)'
_diffrn_ambient_temperature 293
_diffrn_detector_area_resol_mean 6.67
_diffrn_measured_fraction_theta_full 0.99
_diffrn_measured_fraction_theta_max 0.99
_diffrn_measurement_device_type 'Stoe IPDS-II'
_diffrn_measurement_method '\f or \w scans?'
_diffrn_radiation_monochromator 'plane graphite'
_diffrn_radiation_source 'fine-focus sealed tube'
_diffrn_radiation_type MoK\a
_diffrn_radiation_wavelength 0.71073
_diffrn_reflns_av_R_equivalents 0.049
_diffrn_reflns_av_sigmaI/netI 0.059
_diffrn_reflns_limit_h_max 12
_diffrn_reflns_limit_h_min -12
_diffrn_reflns_limit_k_max 9
_diffrn_reflns_limit_k_min -9
_diffrn_reflns_limit_l_max 33
_diffrn_reflns_limit_l_min -31
_diffrn_reflns_number 9918
_diffrn_reflns_theta_full 24.0
_diffrn_reflns_theta_max 24.0
_diffrn_reflns_theta_min 1.4
_diffrn_standards_decay_% <2
_diffrn_standards_number 0
_exptl_absorpt_coefficient_mu 0.096
_exptl_absorpt_correction_T_max 0.9899
_exptl_absorpt_correction_T_min 0.9667
_exptl_absorpt_correction_type integration
_exptl_absorpt_process_details '(X-RED; Stoe & Cie, 2002)'
_exptl_crystal_colour orange
_exptl_crystal_density_diffrn 1.340
_exptl_crystal_density_method 'not measured'
_exptl_crystal_description plate
_exptl_crystal_F_000 1200
_exptl_crystal_size_max 0.36
_exptl_crystal_size_mid 0.26
_exptl_crystal_size_min 0.11
_refine_diff_density_max 0.13
_refine_diff_density_min -0.11
_refine_ls_extinction_coef 0.0050(2)
_refine_ls_extinction_expression Fc^*^=kFc[1+0.001xFc^2^\l^3^/sin(2\q)]^-1/4^
_refine_ls_extinction_method SHELXL97
_refine_ls_goodness_of_fit_ref 0.83
_refine_ls_hydrogen_treatment mixed
_refine_ls_matrix_type full
_refine_ls_number_parameters 207
_refine_ls_number_reflns 2193
_refine_ls_number_restraints 0
_refine_ls_restrained_S_all 0.83
_refine_ls_R_factor_all 0.073
_refine_ls_R_factor_gt 0.032
_refine_ls_shift/su_max 0.000
_refine_ls_shift/su_mean 0.000
_refine_ls_structure_factor_coef Fsqd
_refine_ls_weighting_details 'calc w=1/[\s^2^(Fo^2^)+(0.0358P)^2^] where P=(Fo^2^+2Fc^2^)/3'
_refine_ls_weighting_scheme calc
_refine_ls_wR_factor_gt 0.058
_refine_ls_wR_factor_ref 0.062
_reflns_number_gt 1167
_reflns_number_total 2193
_reflns_threshold_expression I>2\s(I)
_cod_data_source_file bt6567.cif
_cod_data_source_block I
_cod_depositor_comments
;
The following automatic conversions were performed:
'_symmetry_cell_setting' value 'Monoclinic' changed to 'monoclinic'
according to '/home/saulius/struct/CIF-dictionaries/cif_core.dic'
dictionary named 'cif_core.dic' version 2.4.1 from 2010-06-29.

Automatic conversion script
Id: cif_fix_enum 1527 2010-12-29 10:47:43Z saulius 

The following automatic conversions were performed:

'_symmetry_cell_setting' value 'Monoclinic' changed to 'monoclinic'
according to /home/saulius/struct/CIF-dictionaries/cif_core.dic
dictionary named 'cif_core.dic' version 2.4.1 from 2010-06-29.

Automatic conversion script
Id: cif_fix_values 1715 2011-07-08 13:25:40Z adriana 
;
_cod_original_sg_symbol_H-M 'C 2/c'
_cod_database_code 2204992
_cod_database_fobs_code 2204992

loop_
_symmetry_equiv_pos_as_xyz
'x, y, z'
'-x, y, -z+1/2'
'x+1/2, y+1/2, z'
'-x+1/2, y+1/2, -z+1/2'
'-x, -y, -z'
'x, -y, z-1/2'
'-x+1/2, -y+1/2, -z'
'x+1/2, -y+1/2, z-1/2'

loop_
_atom_site_label
_atom_site_fract_x
_atom_site_fract_y
_atom_site_fract_z
_atom_site_U_iso_or_equiv
_atom_site_adp_type
_atom_site_calc_flag
_atom_site_refinement_flags
_atom_site_occupancy
_atom_site_type_symbol
C1 0.67024(18) 0.5408(2) 0.45203(6) 0.0555(5) Uani d . 1 C
C2 0.59621(18) 0.6535(2) 0.43070(6) 0.0548(5) Uani d . 1 C
C3 0.58392(19) 0.6667(2) 0.38253(7) 0.0609(6) Uani d . 1 C
C4 0.6453(2) 0.5681(3) 0.35656(7) 0.0746(7) Uani d . 1 C
H4 0.6367 0.5764 0.3245 0.090 Uiso calc R 1 H
C5 0.7194(2) 0.4570(3) 0.37756(8) 0.0838(7) Uani d . 1 C
H5 0.7613 0.3916 0.3597 0.101 Uiso calc R 1 H
C6 0.73165(19) 0.4427(2) 0.42455(7) 0.0739(7) Uani d . 1 C
H6 0.7813 0.3668 0.4384 0.089 Uiso calc R 1 H
C7 0.68520(18) 0.5242(2) 0.50129(7) 0.0605(6) Uani d . 1 C
H7 0.7340 0.4457 0.5141 0.073 Uiso calc R 1 H
C8 0.65412(17) 0.5898(2) 0.57604(6) 0.0514(5) Uani d . 1 C
C9 0.63122(17) 0.6361(2) 0.64840(6) 0.0514(5) Uani d . 1 C
C10 0.60175(18) 0.6873(2) 0.69103(7) 0.0661(6) Uani d . 1 C
H10 0.5483 0.7678 0.6935 0.079 Uiso calc R 1 H
C11 0.6552(2) 0.6135(3) 0.72952(7) 0.0720(6) Uani d . 1 C
H11 0.6375 0.6452 0.7586 0.086 Uiso calc R 1 H
C12 0.7346(2) 0.4934(3) 0.72612(7) 0.0712(6) Uani d . 1 C
H12 0.7690 0.4461 0.7529 0.085 Uiso calc R 1 H
C13 0.76376(19) 0.4427(2) 0.68390(7) 0.0656(6) Uani d . 1 C
H13 0.8173 0.3621 0.6817 0.079 Uiso calc R 1 H
C14 0.71067(17) 0.5158(2) 0.64447(6) 0.0527(5) Uani d . 1 C
C15 0.4943(2) 0.7995(3) 0.31578(6) 0.0953(8) Uani d . 1 C
H15A 0.4401 0.8828 0.3079 0.143 Uiso calc R 1 H
H15B 0.4622 0.7067 0.3017 0.143 Uiso calc R 1 H
H15C 0.5704 0.8213 0.3048 0.143 Uiso calc R 1 H
N1 0.63388(14) 0.61348(17) 0.52855(5) 0.0542(4) Uani d . 1 N
N2 0.59603(15) 0.6815(2) 0.60393(5) 0.0542(4) Uani d . 1 N
N3 0.72446(14) 0.48799(18) 0.59829(5) 0.0570(4) Uani d . 1 N
O1 0.53381(12) 0.75330(15) 0.45497(5) 0.0662(4) Uani d . 1 O
O2 0.50960(13) 0.78099(17) 0.36510(4) 0.0783(5) Uani d . 1 O
OW 0.45013(17) 0.9129(2) 0.57019(6) 0.0903(6) Uani d . 1 O
H1 0.5583(19) 0.726(3) 0.4882(8) 0.110(8) Uiso d . 1 H
H2 0.5429(19) 0.760(2) 0.5934(6) 0.087(8) Uiso d . 1 H
H1W 0.377(4) 0.917(4) 0.5824(11) 0.204(17) Uiso d . 1 H
H2W 0.483(4) 1.025(5) 0.5707(13) 0.25(2) Uiso d . 1 H

loop_
_atom_site_aniso_label
_atom_site_aniso_U_11
_atom_site_aniso_U_22
_atom_site_aniso_U_33
_atom_site_aniso_U_12
_atom_site_aniso_U_13
_atom_site_aniso_U_23
C1 0.0599(14) 0.0533(13) 0.0541(13) 0.0002(11) 0.0094(10) -0.0059(10)
C2 0.0604(14) 0.0538(12) 0.0513(12) -0.0046(11) 0.0114(10) -0.0079(10)
C3 0.0663(15) 0.0609(14) 0.0550(13) -0.0082(12) 0.0041(11) -0.0012(11)
C4 0.0839(19) 0.0831(17) 0.0587(13) -0.0170(15) 0.0168(13) -0.0157(13)
C5 0.0900(19) 0.0859(19) 0.0798(18) 0.0015(15) 0.0296(14) -0.0268(14)
C6 0.0751(17) 0.0703(16) 0.0780(16) 0.0063(13) 0.0166(13) -0.0153(13)
C7 0.0593(14) 0.0562(13) 0.0655(13) 0.0055(11) 0.0042(11) 0.0000(11)
C8 0.0489(13) 0.0524(12) 0.0529(12) 0.0026(10) 0.0055(10) -0.0005(10)
C9 0.0499(13) 0.0525(12) 0.0518(12) -0.0028(10) 0.0050(10) 0.0001(10)
C10 0.0683(15) 0.0671(14) 0.0635(14) 0.0048(12) 0.0090(12) -0.0070(12)
C11 0.0825(18) 0.0779(17) 0.0560(14) -0.0116(14) 0.0089(12) -0.0053(12)
C12 0.0788(17) 0.0734(16) 0.0593(14) -0.0062(14) -0.0037(12) 0.0067(12)
C13 0.0667(15) 0.0645(14) 0.0648(14) 0.0030(11) 0.0031(11) 0.0064(11)
C14 0.0509(13) 0.0537(12) 0.0533(12) -0.0028(11) 0.0043(10) 0.0027(10)
C15 0.100(2) 0.130(2) 0.0538(13) -0.0247(17) -0.0053(12) 0.0202(14)
N1 0.0549(11) 0.0563(10) 0.0512(10) 0.0055(8) 0.0050(8) -0.0001(8)
N2 0.0531(11) 0.0573(11) 0.0524(10) 0.0080(9) 0.0060(9) 0.0001(9)
N3 0.0559(11) 0.0577(10) 0.0574(10) 0.0090(9) 0.0061(8) 0.0049(8)
O1 0.0785(11) 0.0672(9) 0.0533(9) 0.0173(8) 0.0097(8) 0.0000(8)
O2 0.0894(12) 0.0915(11) 0.0529(9) 0.0003(10) 0.0016(7) 0.0083(8)
OW 0.0722(13) 0.0724(12) 0.1285(14) 0.0240(10) 0.0211(11) 0.0146(10)

loop_
_atom_type_symbol
_atom_type_description
_atom_type_scat_dispersion_real
_atom_type_scat_dispersion_imag
_atom_type_scat_source
C C 0.0033 0.0016 'International Tables Vol C Tables 4.2.6.8 and 6.1.1.4'
H H 0.0000 0.0000 'International Tables Vol C Tables 4.2.6.8 and 6.1.1.4'
N N 0.0061 0.0033 'International Tables Vol C Tables 4.2.6.8 and 6.1.1.4'
O O 0.0106 0.0060 'International Tables Vol C Tables 4.2.6.8 and 6.1.1.4'

loop_
_geom_angle_atom_site_label_1
_geom_angle_atom_site_label_2
_geom_angle_atom_site_label_3
_geom_angle
_geom_angle_publ_flag
C2 C1 C6 118.85(17) ?
C2 C1 C7 121.49(17) ?
C6 C1 C7 119.66(19) ?
O1 C2 C1 122.39(16) ?
O1 C2 C3 117.62(19) ?
C1 C2 C3 119.99(18) ?
O2 C3 C4 125.00(19) ?
O2 C3 C2 115.35(18) ?
C4 C3 C2 119.6(2) ?
C3 C4 C5 120.6(2) ?
C3 C4 H4 119.7 ?
C5 C4 H4 119.7 ?
C6 C5 C4 120.2(2) ?
C6 C5 H5 119.9 ?
C4 C5 H5 119.9 ?
C5 C6 C1 120.7(2) ?
C5 C6 H6 119.7 ?
C1 C6 H6 119.7 ?
N1 C7 C1 122.69(18) yes
N1 C7 H7 118.7 ?
C1 C7 H7 118.7 ?
N3 C8 N2 113.90(16) yes
N3 C8 N1 128.24(17) yes
N2 C8 N1 117.86(17) yes
N2 C9 C14 105.46(16) ?
N2 C9 C10 132.67(19) ?
C14 C9 C10 121.87(18) ?
C11 C10 C9 116.98(19) ?
C11 C10 H10 121.5 ?
C9 C10 H10 121.5 ?
C10 C11 C12 121.76(19) ?
C10 C11 H11 119.1 ?
C12 C11 H11 119.1 ?
C13 C12 C11 121.2(2) ?
C13 C12 H12 119.4 ?
C11 C12 H12 119.4 ?
C12 C13 C14 117.97(19) ?
C12 C13 H13 121.0 ?
C14 C13 H13 121.0 ?
C9 C14 N3 110.22(16) ?
C9 C14 C13 120.18(18) ?
N3 C14 C13 129.60(18) ?
O2 C15 H15A 109.5 ?
O2 C15 H15B 109.5 ?
H15A C15 H15B 109.5 ?
O2 C15 H15C 109.5 ?
H15A C15 H15C 109.5 ?
H15B C15 H15C 109.5 ?
C7 N1 C8 118.88(16) yes
C8 N2 C9 106.56(16) yes
C8 N2 H2 124.3(12) ?
C9 N2 H2 129.2(12) ?
C8 N3 C14 103.86(15) yes
C2 O1 H1 104.2(12) ?
C3 O2 C15 117.43(17) ?
H1W OW H2W 106(3) ?

loop_
_geom_bond_atom_site_label_1
_geom_bond_atom_site_label_2
_geom_bond_distance
_geom_bond_publ_flag
C1 C2 1.391(2) ?
C1 C6 1.398(2) ?
C1 C7 1.433(2) ?
C2 O1 1.357(2) yes
C2 C3 1.399(2) ?
C3 O2 1.363(2) yes
C3 C4 1.373(3) ?
C4 C5 1.379(3) ?
C4 H4 0.9300 ?
C5 C6 1.366(3) ?
C5 H5 0.9300 ?
C6 H6 0.9300 ?
C7 N1 1.287(2) yes
C7 H7 0.9300 ?
C8 N3 1.314(2) yes
C8 N2 1.351(2) yes
C8 N1 1.393(2) yes
C9 N2 1.373(2) yes
C9 C14 1.388(2) ?
C9 C10 1.388(2) ?
C10 C11 1.376(2) ?
C10 H10 0.9300 ?
C11 C12 1.384(3) ?
C11 H11 0.9300 ?
C12 C13 1.375(3) ?
C12 H12 0.9300 ?
C13 C14 1.393(2) ?
C13 H13 0.9300 ?
C14 N3 1.389(2) yes
C15 O2 1.437(2) yes
C15 H15A 0.9600 ?
C15 H15B 0.9600 ?
C15 H15C 0.9600 ?
N2 H2 0.94(2) ?
O1 H1 1.01(2) ?
OW H1W 0.93(4) ?
OW H2W 1.04(4) ?

loop_
_geom_hbond_atom_site_label_D
_geom_hbond_atom_site_label_H
_geom_hbond_atom_site_label_A
_geom_hbond_site_symmetry_A
_geom_hbond_distance_DH
_geom_hbond_distance_HA
_geom_hbond_distance_DA
_geom_hbond_angle_DHA
O1 H1 N1 . 1.01(2) 1.69(2) 2.616(2) 150.6(19)
N2 H2 OW . 0.94(2) 1.78(2) 2.717(2) 175.6(19)
OW H1W N3 3_455 0.93(4) 1.91(4) 2.813(2) 162(3)
OW H2W O1 5_676 1.04(4) 2.07(4) 3.009(2) 148(3)
OW H2W O2 5_676 1.04(4) 2.51(4) 3.270(2) 129(3)
C7 H7 N3 . 0.93 2.49 2.829(2) 102

loop_
_geom_torsion_atom_site_label_1
_geom_torsion_atom_site_label_2
_geom_torsion_atom_site_label_3
_geom_torsion_atom_site_label_4
_geom_torsion
C6 C1 C2 O1 -179.88(18)
C7 C1 C2 O1 -0.3(3)
C6 C1 C2 C3 0.2(3)
C7 C1 C2 C3 179.83(19)
O1 C2 C3 O2 0.3(3)
C1 C2 C3 O2 -179.84(17)
O1 C2 C3 C4 -179.94(17)
C1 C2 C3 C4 0.0(3)
O2 C3 C4 C5 179.3(2)
C2 C3 C4 C5 -0.4(3)
C3 C4 C5 C6 0.7(3)
C4 C5 C6 C1 -0.5(3)
C2 C1 C6 C5 0.1(3)
C7 C1 C6 C5 -179.5(2)
C2 C1 C7 N1 -1.6(3)
C6 C1 C7 N1 178.03(19)
N2 C9 C10 C11 179.99(19)
C14 C9 C10 C11 0.2(3)
C9 C10 C11 C12 -0.1(3)
C10 C11 C12 C13 0.1(3)
C11 C12 C13 C14 -0.1(3)
N2 C9 C14 N3 0.2(2)
C10 C9 C14 N3 -179.92(17)
N2 C9 C14 C13 179.96(17)
C10 C9 C14 C13 -0.2(3)
C12 C13 C14 C9 0.1(3)
C12 C13 C14 N3 179.84(19)
C1 C7 N1 C8 -179.51(17)
N3 C8 N1 C7 2.6(3)
N2 C8 N1 C7 -177.74(17)
N3 C8 N2 C9 0.0(2)
N1 C8 N2 C9 -179.69(16)
C14 C9 N2 C8 -0.15(19)
C10 C9 N2 C8 -180.0(2)
N2 C8 N3 C14 0.1(2)
N1 C8 N3 C14 179.78(18)
C9 C14 N3 C8 -0.2(2)
C13 C14 N3 C8 -179.9(2)
C4 C3 O2 C15 0.0(3)
C2 C3 O2 C15 179.82(17)

loop_
_cod_related_entry_id
_cod_related_entry_database
_cod_related_entry_code
1 ChemSpider 30654776
